data_1511623
loop_
_publ_author_name
'Chuchman, T.D.'
'Kuz'ma, Yu.B.'
'Mikhalenko, S.I.'

_publ_section_title
;
 Interaction in Pr-Mn-B and Nd-Mn-B ternary systems
;
_journal_name_full 'Izvestiya Akademii Nauk SSSR, Neorganicheskie Materialy'
_journal_page_first 2295
_journal_page_last 2300
_journal_volume 26
_journal_year 1990
_chemical_formula_sum 'B6 Mn2.53 Pr4.47'
_chemical_name_systematic 'Pr4.47 Mn2.53 B6'
_space_group_IT_number 166
_symmetry_space_group_name_Hall '-R 3 2"'
_symmetry_space_group_name_H-M 'R -3 m :H'
_cell_angle_alpha 90
_cell_angle_beta 90
_cell_angle_gamma 120
_cell_formula_units_Z 3
_cell_length_a 5.489
_cell_length_b 5.489
_cell_length_c 24.257
_cell_volume 632.928
_citation_journal_id_ASTM IVNMAW
_cod_data_source_file boron4-x_276.cif
_cod_data_source_block B6Mn2.53Pr4.47
_cod_original_cell_volume 632.9278
_cod_database_code 1511623

loop_
_symmetry_equiv_pos_as_xyz
x,y,z
-y,x-y,z
-x+y,-x,z
y,x,-z
-x,-x+y,-z
x-y,-y,-z
-x,-y,-z
y,-x+y,-z
x-y,x,-z
-y,-x,z
x,x-y,z
-x+y,y,z
x+2/3,y+1/3,z+1/3
-y+2/3,x-y+1/3,z+1/3
-x+y+2/3,-x+1/3,z+1/3
y+2/3,x+1/3,-z+1/3
-x+2/3,-x+y+1/3,-z+1/3
x-y+2/3,-y+1/3,-z+1/3
-x+2/3,-y+1/3,-z+1/3
y+2/3,-x+y+1/3,-z+1/3
x-y+2/3,x+1/3,-z+1/3
-y+2/3,-x+1/3,z+1/3
x+2/3,x-y+1/3,z+1/3
-x+y+2/3,y+1/3,z+1/3
x+1/3,y+2/3,z+2/3
-y+1/3,x-y+2/3,z+2/3
-x+y+1/3,-x+2/3,z+2/3
y+1/3,x+2/3,-z+2/3
-x+1/3,-x+y+2/3,-z+2/3
x-y+1/3,-y+2/3,-z+2/3
-x+1/3,-y+2/3,-z+2/3
y+1/3,-x+y+2/3,-z+2/3
x-y+1/3,x+2/3,-z+2/3
-y+1/3,-x+2/3,z+2/3
x+1/3,x-y+2/3,z+2/3
-x+y+1/3,y+2/3,z+2/3

loop_
_atom_site_label
_atom_site_type_symbol
_atom_site_fract_x
_atom_site_fract_y
_atom_site_fract_z
_atom_site_occupancy
_atom_site_U_iso_or_equiv
Pr3 Pr 0 0 0.4168 1 0.0
B1 B 0.3333 0 0.5 1 0.0
Pr2 Pr 0 0 0.2482 1 0.0
Mn2 Mn 0 0 0.1197 1 0.0
Mn1 Mn 0 0 0 0.53 0.0
Pr1 Pr 0 0 0 0.47 0.0
